data_4320872
loop_
_publ_author_name
'Tony Conradsson'
'Xiaodong Zou'
'Mike S. Dadachov'

_publ_section_title
;
 Synthesis and Crystal Structure of a Novel Germanate:
 (NH4)4[(GeO2)3(GeO1.5F3)2].0.67H2O
;
_journal_name_full 'Inorganic Chemistry'
_journal_page_first 1716
_journal_page_last 1720
_journal_paper_doi 10.1021/ic9911217
_journal_volume 39
_journal_year 2000
_chemical_formula_sum 'F24 Ge20 H69.34 N16 O38.67'
_chemical_formula_weight 2820.57
_chemical_name_systematic
; 
 ? 
;
_space_group_IT_number 60
_symmetry_cell_setting orthorhombic
_symmetry_space_group_name_Hall '-P 2n 2ab'
_symmetry_space_group_name_H-M 'P b c n'
_atom_sites_solution_hydrogens geom
_atom_sites_solution_primary direct
_atom_sites_solution_secondary difmap
_audit_creation_method SHELXL-97
_cell_angle_alpha 90.00
_cell_angle_beta 90.00
_cell_angle_gamma 90.00
_cell_formula_units_Z 1
_cell_length_a 7.0065(4)
_cell_length_b 11.7976(6)
_cell_length_c 19.5200(14)
_cell_measurement_temperature 293(2)
_cell_volume 1613.52(17)
_computing_structure_refinement 'SHELXL-97 (Sheldrick, 1997)'
_computing_structure_solution 'SHELXS-97 (Sheldrick, 1990)'
_diffrn_ambient_temperature 293(2)
_diffrn_measured_fraction_theta_full 0.995
_diffrn_measured_fraction_theta_max 0.995
_diffrn_radiation_monochromator graphite
_diffrn_radiation_source 'fine-focus sealed tube'
_diffrn_radiation_type MoK\a
_diffrn_radiation_wavelength 0.71073
_diffrn_reflns_av_R_equivalents 0.0536
_diffrn_reflns_av_sigmaI/netI 0.0313
_diffrn_reflns_limit_h_max 8
_diffrn_reflns_limit_h_min -8
_diffrn_reflns_limit_k_max 14
_diffrn_reflns_limit_k_min -14
_diffrn_reflns_limit_l_max 23
_diffrn_reflns_limit_l_min -23
_diffrn_reflns_number 11805
_diffrn_reflns_theta_full 25.99
_diffrn_reflns_theta_max 25.99
_diffrn_reflns_theta_min 2.09
_exptl_absorpt_coefficient_mu 9.324
_exptl_crystal_density_diffrn 2.903
_exptl_crystal_density_method 'not measured'
_exptl_crystal_F_000 1347
_refine_diff_density_max 0.489
_refine_diff_density_min -0.653
_refine_diff_density_rms 0.139
_refine_ls_extinction_coef 0.00201(15)
_refine_ls_extinction_expression Fc^*^=kFc[1+0.001xFc^2^\l^3^/sin(2\q)]^-1/4^
_refine_ls_extinction_method SHELXL
_refine_ls_goodness_of_fit_ref 0.767
_refine_ls_hydrogen_treatment mixed
_refine_ls_matrix_type full
_refine_ls_number_parameters 151
_refine_ls_number_reflns 1582
_refine_ls_number_restraints 23
_refine_ls_restrained_S_all 0.763
_refine_ls_R_factor_all 0.0316
_refine_ls_R_factor_gt 0.0223
_refine_ls_shift/su_max 0.004
_refine_ls_shift/su_mean 0.000
_refine_ls_structure_factor_coef Fsqd
_refine_ls_weighting_details 'calc w=1/[\s^2^(Fo^2^)+(0.0502P)^2^+0.0000P] where P=(Fo^2^+2Fc^2^)/3'
_refine_ls_weighting_scheme calc
_refine_ls_wR_factor_gt 0.0514
_refine_ls_wR_factor_ref 0.0544
_reflns_number_gt 1312
_reflns_number_total 1582
_reflns_threshold_expression >2sigma(I)
_cod_data_source_file ic9911217.cif
_cod_data_source_block (NH4)4[(GeO2)3(GeO1.5F3)2].0.67H2O
_cod_original_formula_sum 'H69.34 F24 Ge20 N16 O38.67'
_cod_database_code 4320872

loop_
_symmetry_equiv_pos_as_xyz
'x, y, z'
'-x+1/2, -y+1/2, z+1/2'
'-x, y, -z+1/2'
'x+1/2, -y+1/2, -z'
'-x, -y, -z'
'x-1/2, y-1/2, -z-1/2'
'x, -y, z-1/2'
'-x-1/2, y-1/2, z'

loop_
_atom_site_label
_atom_site_type_symbol
_atom_site_fract_x
_atom_site_fract_y
_atom_site_fract_z
_atom_site_U_iso_or_equiv
_atom_site_adp_type
_atom_site_occupancy
_atom_site_symmetry_multiplicity
_atom_site_calc_flag
_atom_site_refinement_flags
_atom_site_disorder_assembly
_atom_site_disorder_group
Ge1 Ge 0.04830(4) 0.17712(3) 0.366111(18) 0.00787(12) Uani 1 1 d . . .
Ge2 Ge -0.28048(5) 0.26208(3) 0.262509(17) 0.00705(12) Uani 1 1 d . . .
Ge3 Ge -0.5000 0.48956(4) 0.2500 0.00697(13) Uani 1 2 d S . .
O1 O -0.5000 0.1926(3) 0.2500 0.0138(8) Uani 1 2 d S . .
O2 O -0.1912(3) 0.1813(2) 0.32889(12) 0.0139(5) Uani 1 1 d . . .
O3 O 0.1487(3) 0.2892(2) 0.31083(12) 0.0138(5) Uani 1 1 d . . .
O4 O -0.3415(3) 0.3984(2) 0.29483(12) 0.0105(5) Uani 1 1 d . . .
O5 O -0.3642(3) 0.5635(2) 0.19087(12) 0.0123(5) Uani 1 1 d . . .
O6 O 0.1241(16) 0.4481(10) 0.5014(5) 0.045(4) Uani 0.334(11) 1 d PD . .
H1 H 0.234(14) 0.446(12) 0.530(7) 0.067 Uiso 0.334(11) 1 d PD . .
H2 H 0.055(19) 0.516(9) 0.509(10) 0.067 Uiso 0.334(11) 1 d PD . .
F1 F -0.0261(3) 0.28664(18) 0.42752(11) 0.0188(5) Uani 1 1 d . . .
F2 F -0.0446(3) 0.07280(19) 0.42716(11) 0.0198(5) Uani 1 1 d . . .
F3 F 0.2708(3) 0.17059(19) 0.41498(11) 0.0210(5) Uani 1 1 d . . .
N1 N 0.5089(4) 0.0059(3) 0.3590(2) 0.0239(8) Uani 1 1 d D . .
H3 H 0.456(5) 0.040(3) 0.3970(13) 0.036 Uiso 1 1 d D . .
H4 H 0.639(3) 0.028(3) 0.3530(19) 0.036 Uiso 1 1 d D . .
H5 H 0.442(5) 0.028(3) 0.3182(13) 0.036 Uiso 1 1 d D . .
H6 H 0.504(5) -0.0744(14) 0.3618(19) 0.036 Uiso 1 1 d D . .
N2 N -0.4390(5) 0.3318(3) 0.44079(18) 0.0278(8) Uani 1 1 d D . .
H7 H -0.444(5) 0.338(3) 0.4882(8) 0.042 Uiso 1 1 d D . .
H8 H -0.318(3) 0.304(3) 0.4272(19) 0.042 Uiso 1 1 d D . .
H9 H -0.463(5) 0.4023(19) 0.4196(18) 0.042 Uiso 1 1 d D . .
H10 H -0.534(4) 0.280(3) 0.4256(19) 0.042 Uiso 1 1 d D . .

loop_
_atom_site_aniso_label
_atom_site_aniso_U_11
_atom_site_aniso_U_22
_atom_site_aniso_U_33
_atom_site_aniso_U_23
_atom_site_aniso_U_13
_atom_site_aniso_U_12
Ge1 0.00815(17) 0.0067(2) 0.00878(19) -0.00019(13) -0.00127(12) 0.00051(14)
Ge2 0.00558(18) 0.0064(2) 0.00916(19) 0.00109(13) -0.00071(12) 0.00028(13)
Ge3 0.0075(2) 0.0046(3) 0.0088(2) 0.000 0.00172(17) 0.000
O1 0.0076(15) 0.0100(19) 0.024(2) 0.000 -0.0038(14) 0.000
O2 0.0072(10) 0.0188(14) 0.0158(13) 0.0080(10) -0.0022(10) -0.0009(10)
O3 0.0172(12) 0.0080(13) 0.0161(13) -0.0024(10) 0.0068(9) -0.0042(10)
O4 0.0116(11) 0.0071(12) 0.0129(12) -0.0018(10) -0.0019(9) 0.0006(9)
O5 0.0106(11) 0.0099(13) 0.0165(13) 0.0051(10) 0.0052(9) 0.0021(10)
O6 0.048(6) 0.054(8) 0.033(6) -0.011(5) -0.001(5) -0.008(5)
F1 0.0279(11) 0.0134(11) 0.0149(11) -0.0032(9) 0.0045(9) 0.0020(9)
F2 0.0268(11) 0.0161(11) 0.0164(11) 0.0070(9) -0.0007(9) -0.0030(9)
F3 0.0164(10) 0.0238(12) 0.0228(12) -0.0060(9) -0.0094(9) 0.0018(9)
N1 0.0222(16) 0.0157(18) 0.034(2) 0.0033(15) 0.0031(14) 0.0038(14)
N2 0.039(2) 0.026(2) 0.0178(18) -0.0004(15) 0.0086(16) -0.0074(17)

loop_
_atom_type_symbol
_atom_type_description
_atom_type_scat_dispersion_real
_atom_type_scat_dispersion_imag
_atom_type_scat_source
Ge Ge 0.1547 1.8001 'International Tables Vol C Tables 4.2.6.8 and 6.1.1.4'
O O 0.0106 0.0060 'International Tables Vol C Tables 4.2.6.8 and 6.1.1.4'
F F 0.0171 0.0103 'International Tables Vol C Tables 4.2.6.8 and 6.1.1.4'
N N 0.0061 0.0033 'International Tables Vol C Tables 4.2.6.8 and 6.1.1.4'
H H 0.0000 0.0000 'International Tables Vol C Tables 4.2.6.8 and 6.1.1.4'

loop_
_geom_angle_atom_site_label_1
_geom_angle_atom_site_label_2
_geom_angle_atom_site_label_3
_geom_angle
_geom_angle_site_symmetry_1
_geom_angle_site_symmetry_3
_geom_angle_publ_flag
O2 Ge1 F3 171.91(10) . . ?
O2 Ge1 F2 87.18(10) . . ?
F3 Ge1 F2 86.28(10) . . ?
O2 Ge1 F1 88.84(11) . . ?
F3 Ge1 F1 86.06(10) . . ?
F2 Ge1 F1 86.98(10) . . ?
O2 Ge1 O3 95.63(11) . . ?
F3 Ge1 O3 90.58(11) . . ?
F2 Ge1 O3 175.19(10) . . ?
F1 Ge1 O3 89.18(10) . . ?
O2 Ge1 O5 94.88(11) . 6_656 ?
F3 Ge1 O5 90.03(10) . 6_656 ?
F2 Ge1 O5 91.26(10) . 6_656 ?
F1 Ge1 O5 175.81(10) . 6_656 ?
O3 Ge1 O5 92.38(11) . 6_656 ?
O2 Ge2 O3 121.94(11) . 3 ?
O2 Ge2 O1 99.42(11) . . ?
O3 Ge2 O1 115.91(9) 3 . ?
O2 Ge2 O4 108.66(12) . . ?
O3 Ge2 O4 104.69(11) 3 . ?
O1 Ge2 O4 105.10(12) . . ?
O5 Ge3 O5 119.52(16) . 3_455 ?
O5 Ge3 O4 108.68(11) . 3_455 ?
O5 Ge3 O4 106.83(11) 3_455 3_455 ?
O5 Ge3 O4 106.83(11) . . ?
O5 Ge3 O4 108.68(11) 3_455 . ?
O4 Ge3 O4 105.49(15) 3_455 . ?
Ge2 O1 Ge2 124.5(2) . 3_455 ?
Ge2 O2 Ge1 130.22(14) . . ?
Ge2 O3 Ge1 123.59(14) 3 . ?
Ge3 O4 Ge2 121.51(13) . . ?
Ge3 O5 Ge1 125.77(13) . 6_566 ?
H1 O6 H2 111(3) . . ?
H3 N1 H4 111(2) . . ?
H3 N1 H5 111(2) . . ?
H4 N1 H5 107(2) . . ?
H3 N1 H6 112(2) . . ?
H4 N1 H6 108(2) . . ?
H5 N1 H6 108(2) . . ?
H7 N2 H8 110(2) . . ?
H7 N2 H9 111(2) . . ?
H8 N2 H9 110(2) . . ?
H7 N2 H10 109(2) . . ?
H8 N2 H10 108(2) . . ?
H9 N2 H10 108(2) . . ?

loop_
_geom_bond_atom_site_label_1
_geom_bond_atom_site_label_2
_geom_bond_distance
_geom_bond_site_symmetry_2
_geom_bond_publ_flag
Ge1 O2 1.829(2) . ?
Ge1 F3 1.829(2) . ?
Ge1 F2 1.832(2) . ?
Ge1 F1 1.838(2) . ?
Ge1 O3 1.846(2) . ?
Ge1 O5 1.847(2) 6_656 ?
Ge2 O2 1.726(2) . ?
Ge2 O3 1.733(2) 3 ?
Ge2 O1 1.7601(17) . ?
Ge2 O4 1.780(2) . ?
Ge3 O5 1.732(2) . ?
Ge3 O5 1.732(2) 3_455 ?
Ge3 O4 1.777(2) 3_455 ?
Ge3 O4 1.777(2) . ?
O1 Ge2 1.7601(17) 3_455 ?
O3 Ge2 1.733(2) 3 ?
O5 Ge1 1.847(2) 6_566 ?
O6 H1 0.95(2) . ?
O6 H2 0.94(2) . ?
N1 H3 0.920(16) . ?
N1 H4 0.954(16) . ?
N1 H5 0.960(16) . ?
N1 H6 0.949(16) . ?
N2 H7 0.928(16) . ?
N2 H8 0.950(16) . ?
N2 H9 0.945(16) . ?
N2 H10 0.956(16) . ?
